data_9005472
loop_
_publ_author_name
'Brigatti, M. F.'
'Galli, E.'
'Medici, L.'
'Poppi, L.'
'Cibin, G.'
'Marcelli, A.'
'Mottana, A.'

_publ_section_title
;
 Chromium-containing muscovite: crystal chemistry and XANES spectroscopy
;
_journal_name_full 'European Journal of Mineralogy'
_journal_page_first 377
_journal_page_last 389
_journal_paper_doi 10.1127/0935-1221/01/0013-0377
_journal_volume 13
_journal_year 2001
_chemical_compound_source 'Northwest Nelson - Campbell Creek'
_chemical_formula_sum
;Al2.774 Ca0.004 Cr0.099 F0.031 Fe0.021 H1.92 K0.725 Mg0.02 Na0.268 O11.969
 Si3.069 Ti0.019
;
_chemical_name_mineral Muscovite
_space_group_IT_number 15
_symmetry_space_group_name_Hall '-C 2yc'
_symmetry_space_group_name_H-M 'C 1 2/c 1'
_cell_angle_alpha 90
_cell_angle_beta 95.66
_cell_angle_gamma 90
_cell_formula_units_Z 4
_cell_length_a 5.175
_cell_length_b 8.979
_cell_length_c 19.915
_cell_volume 920.865
_database_code_amcsd 0006859
_exptl_crystal_density_diffrn 2.867
_cod_original_formula_sum
;O11.969 F.031 Si3.069 Al2.774 Ti.019 Fe.021 Cr.099 Mg.02 Ca.004 Na.268 K.725
 H1.92
;
_cod_database_code 9005472

loop_
_space_group_symop_operation_xyz
x,y,z
1/2+x,1/2+y,z
x,-y,1/2+z
1/2+x,1/2-y,1/2+z
-x,y,1/2-z
1/2-x,1/2+y,1/2-z
-x,-y,-z
1/2-x,1/2-y,-z

loop_
_atom_site_aniso_label
_atom_site_aniso_U_11
_atom_site_aniso_U_22
_atom_site_aniso_U_33
_atom_site_aniso_U_12
_atom_site_aniso_U_13
_atom_site_aniso_U_23
O11 0.00900 0.01470 0.02189 -0.00305 0.00052 0.00270
O21 0.00927 0.01307 0.01791 0.00187 0.00000 -0.00090
O22 0.01518 0.01021 0.01592 0.00070 0.00259 0.00000
O31 0.00618 0.00531 0.01393 -0.00117 -0.00052 0.00090
O32 0.00511 0.00858 0.01393 0.00117 0.00103 0.00000
O4 0.00551 0.00776 0.01592 -0.00094 0.00207 -0.00270
O-H4 0.00551 0.00776 0.01592 -0.00094 0.00207 -0.00270
F4 0.00551 0.00776 0.01592 -0.00094 0.00207 -0.00270
SiT1 0.00376 0.00449 0.01194 0.00000 0.00052 0.00000
AlT1 0.00376 0.00449 0.01194 0.00000 0.00052 0.00000
SiT2 0.00430 0.00368 0.01194 -0.00023 0.00103 0.00090
AlT2 0.00430 0.00368 0.01194 -0.00023 0.00103 0.00090
AlM2 0.00443 0.00449 0.01194 -0.00023 0.00103 0.00090
TiM2 0.00443 0.00449 0.01194 -0.00023 0.00103 0.00090
FeM2 0.00443 0.00449 0.01194 -0.00023 0.00103 0.00090
CrM2 0.00443 0.00449 0.01194 -0.00023 0.00103 0.00090
MgM2 0.00443 0.00449 0.01194 -0.00023 0.00103 0.00090
CaA 0.02163 0.02287 0.02587 0.00000 0.00310 0.00000
NaA 0.02163 0.02287 0.02587 0.00000 0.00310 0.00000
KA 0.02163 0.02287 0.02587 0.00000 0.00310 0.00000

loop_
_atom_site_label
_atom_site_fract_x
_atom_site_fract_y
_atom_site_fract_z
_atom_site_occupancy
_atom_site_U_iso_or_equiv
_atom_site_type_symbol
_atom_site_attached_hydrogens
O11 0.75240 0.30770 0.15853 1.00000 0.01520 O 0
O21 0.25180 0.37270 0.17000 1.00000 0.01368 O 0
O22 0.41080 0.09280 0.16950 1.00000 0.01355 O 0
O31 0.38420 0.25180 0.05401 1.00000 0.00823 O 0
O32 0.96200 0.44420 0.05384 1.00000 0.00925 O 0
O4 0.95710 0.06220 0.05080 0.02450 0.00963 O 0
O-H4 0.95710 0.06220 0.05080 0.96000 0.00963 O 1
F4 0.95710 0.06220 0.05080 0.01550 0.00963 F 0
SiT1 0.45080 0.25839 0.13644 0.76730 0.00684 Si 0
AlT1 0.45080 0.25839 0.13644 0.23270 0.00684 Al 0
SiT2 0.96450 0.42948 0.13638 0.76730 0.00671 Si 0
AlT2 0.96450 0.42948 0.13638 0.23270 0.00671 Al 0
AlM2 0.24980 0.08334 0.00001 0.92150 0.00722 Al 0
TiM2 0.24980 0.08334 0.00001 0.00950 0.00722 Ti 0
FeM2 0.24980 0.08334 0.00001 0.01050 0.00722 Fe 0
CrM2 0.24980 0.08334 0.00001 0.04950 0.00722 Cr 0
MgM2 0.24980 0.08334 0.00001 0.01000 0.00722 Mg 0
CaA 0.00000 0.09790 0.25000 0.00400 0.02330 Ca 0
NaA 0.00000 0.09790 0.25000 0.26800 0.02330 Na 0
KA 0.00000 0.09790 0.25000 0.72500 0.02330 K 0

loop_
_cod_changelog_entry_id
_cod_changelog_entry_author
_cod_changelog_entry_date
_cod_changelog_entry_text
1
;cod-tools version 3.8.0
Id: cif_guess_AMCSD_atom_types 9581 2023-05-17 12:35:41Z saulius
;
2023-05-21T08:52:53+03:00
;Derived atom types and hydrogen counts
from atom names that follow the AMCSD naming convention
(Wat == water, O-H == hydroxyl).
;
2
;cod-tools version 3.10.1
Id: cif_fix_AMCSD_aniso_labels 10200 2024-08-01 14:09:44Z saulius
;
2024-08-02T12:20:56+03:00
;Changed the following '_atom_site_aniso_label' values:
'OH4' -> 'O-H4'
;

loop_
_cod_related_entry_id
_cod_related_entry_database
_cod_related_entry_code
1 AMCSD 0006859
